data_4518047
loop_
_publ_author_name
'Gissot, Arnaud'
'Massip, St\'ephane'
'Barth\'el\'emy, Philippe'

_publ_section_title
;
 Intramolecular Michael Additions in Uridine Derivatives: Isolation of the
 Labile 5&#x2032;O-C6 Cyclonucleoside
;
_journal_issue 38
_journal_name_full 'ACS Omega'
_journal_page_first 24746
_journal_page_last 24753
_journal_paper_doi 10.1021/acsomega.0c03348
_journal_volume 5
_journal_year 2020
_chemical_absolute_configuration ad
_chemical_formula_sum 'C13 H19 Cl2 N3 O5'
_chemical_formula_weight 368.21
_space_group_crystal_system orthorhombic
_space_group_IT_number 19
_space_group_name_Hall 'P 2ac 2ab'
_space_group_name_H-M_alt 'P 21 21 21'
_atom_sites_solution_hydrogens mixed
_audit_creation_method SHELXL-2014/7
_audit_update_record
;
2018-07-11 deposited with the CCDC.	2020-06-10 downloaded from the CCDC.
;
_cell_angle_alpha 90
_cell_angle_beta 90
_cell_angle_gamma 90
_cell_formula_units_Z 4
_cell_length_a 7.0716(3)
_cell_length_b 14.8200(4)
_cell_length_c 15.8935(6)
_cell_measurement_reflns_used 15929
_cell_measurement_temperature 100(2)
_cell_measurement_theta_max 73.2130
_cell_measurement_theta_min 2.7880
_cell_volume 1665.66(10)
_computing_cell_refinement 'CrysAlisPro 1.171.38.43'
_computing_data_collection 'CrystalClear-SM Expert 2.1 (Rigaku, 2013)'
_computing_data_reduction 'CrysAlisPro 1.171.38.43'
_computing_structure_refinement 'SHELXL-2014/7 (Sheldrick, 2014)'
_computing_structure_solution 'SHELXS-2014/7 (Sheldrick, 2014)'
_diffrn_ambient_temperature 100(2)
_diffrn_detector_area_resol_mean 5.8140
_diffrn_measured_fraction_theta_full 0.999
_diffrn_measured_fraction_theta_max 0.993
_diffrn_measurement_device_type 'Rigaku PILATUS conversion'
_diffrn_measurement_method 'profile data from \w-scans'
_diffrn_radiation_type CuK\a
_diffrn_radiation_wavelength 1.54184
_diffrn_reflns_av_R_equivalents 0.0938
_diffrn_reflns_av_unetI/netI 0.0384
_diffrn_reflns_Laue_measured_fraction_full 0.999
_diffrn_reflns_Laue_measured_fraction_max 0.993
_diffrn_reflns_limit_h_max 8
_diffrn_reflns_limit_h_min -7
_diffrn_reflns_limit_k_max 18
_diffrn_reflns_limit_k_min -15
_diffrn_reflns_limit_l_max 19
_diffrn_reflns_limit_l_min -19
_diffrn_reflns_number 24856
_diffrn_reflns_point_group_measured_fraction_full 1.000
_diffrn_reflns_point_group_measured_fraction_max 0.988
_diffrn_reflns_theta_full 67.684
_diffrn_reflns_theta_max 73.788
_diffrn_reflns_theta_min 4.079
_diffrn_source 'Rotating Anode'
_exptl_absorpt_coefficient_mu 3.770
_exptl_absorpt_correction_T_max 1.00000
_exptl_absorpt_correction_T_min 0.79125
_exptl_absorpt_correction_type multi-scan
_exptl_absorpt_process_details 'CrysAlisPro 1.171.38.43'
_exptl_crystal_colour colourless
_exptl_crystal_density_diffrn 1.468
_exptl_crystal_description prism
_exptl_crystal_F_000 768
_exptl_crystal_size_max 0.080
_exptl_crystal_size_mid 0.060
_exptl_crystal_size_min 0.020
_refine_diff_density_max 0.688
_refine_diff_density_min -0.546
_refine_diff_density_rms 0.079
_refine_ls_abs_structure_details
;
 Flack x determined using 1200 quotients [(I+)-(I-)]/[(I+)+(I-)]
 (Parsons, Flack and Wagner, Acta Cryst. B69 (2013) 249-259).
;
_refine_ls_abs_structure_Flack 0.012(12)
_refine_ls_extinction_method none
_refine_ls_goodness_of_fit_ref 1.020
_refine_ls_hydrogen_treatment mixed
_refine_ls_matrix_type full
_refine_ls_number_parameters 213
_refine_ls_number_reflns 3344
_refine_ls_number_restraints 0
_refine_ls_restrained_S_all 1.020
_refine_ls_R_factor_all 0.0609
_refine_ls_R_factor_gt 0.0585
_refine_ls_shift/su_max 0.000
_refine_ls_shift/su_mean 0.000
_refine_ls_structure_factor_coef Fsqd
_refine_ls_weighting_details 'w=1/[\s^2^(Fo^2^)+(0.0913P)^2^+1.4720P] where P=(Fo^2^+2Fc^2^)/3'
_refine_ls_weighting_scheme calc
_refine_ls_wR_factor_gt 0.1546
_refine_ls_wR_factor_ref 0.1567
_reflns_Friedel_coverage 0.722
_reflns_Friedel_fraction_full 1.000
_reflns_Friedel_fraction_max 0.982
_reflns_number_gt 3110
_reflns_number_total 3344
_reflns_threshold_expression 'I > 2\s(I)'
_cod_data_source_file ao0c03348_si_002.cif
_cod_data_source_block ag346
_cod_depositor_comments 'Adding full bibliography for 4518045--4518047.cif.'
_cod_database_code 4518047
_shelx_shelxl_version_number 2014/7
_shelx_space_group_comment
;
The symmetry employed for this shelxl refinement is uniquely defined
by the following loop, which should always be used as a source of
symmetry information in preference to the above space-group names.
They are only intended as comments.
;
_shelx_estimated_absorpt_t_min 0.752
_shelx_estimated_absorpt_t_max 0.928
_exptl_absorpt_special_details
;
CrysAlisPro 1.171.38.43 (Rigaku Oxford Diffraction, 2015)
Empirical absorption correction using spherical harmonics,
 implemented in SCALE3 ABSPACK scaling algorithm.
;

loop_
_space_group_symop_operation_xyz
'x, y, z'
'-x+1/2, -y, z+1/2'
'x+1/2, -y+1/2, -z'
'-x, y+1/2, -z+1/2'

loop_
_atom_site_label
_atom_site_type_symbol
_atom_site_fract_x
_atom_site_fract_y
_atom_site_fract_z
_atom_site_U_iso_or_equiv
_atom_site_adp_type
_atom_site_occupancy
_atom_site_site_symmetry_order
_atom_site_calc_flag
_atom_site_refinement_flags_posn
_atom_site_refinement_flags_adp
_atom_site_refinement_flags_occupancy
_atom_site_disorder_assembly
_atom_site_disorder_group
N1 N 0.7334(5) 0.4878(2) 0.9366(2) 0.0260(7) Uani 1 1 d . . . . .
C2 C 0.5977(6) 0.5507(3) 0.9489(3) 0.0283(8) Uani 1 1 d . . . . .
N3 N 0.6596(5) 0.6370(2) 0.9702(3) 0.0306(8) Uani 1 1 d . . . . .
H3 H 0.5751 0.6742 0.9913 0.046 Uiso 1 1 calc R U . . .
C4 C 0.8381(7) 0.6688(3) 0.9614(3) 0.0334(10) Uani 1 1 d . . . . .
C5 C 0.9809(7) 0.6021(3) 0.9312(3) 0.0355(10) Uani 1 1 d . . . . .
H5A H 1.1055 0.6177 0.9557 0.043 Uiso 1 1 calc R U . . .
H5B H 0.9918 0.6071 0.8693 0.043 Uiso 1 1 calc R U . . .
C6 C 0.9344(6) 0.5048(3) 0.9537(3) 0.0305(9) Uani 1 1 d . . . . .
H6 H 0.9609 0.4943 1.0147 0.037 Uiso 1 1 calc R U . . .
N7 N 1.0501(6) 0.4460(2) 0.9038(3) 0.0340(8) Uani 1 1 d . . . . .
H7 H 1.157(10) 0.474(4) 0.891(4) 0.051 Uiso 1 1 d . U . . .
C8 C 1.0922(6) 0.3566(3) 0.9397(4) 0.0354(10) Uani 1 1 d . . . . .
H8A H 1.1254 0.3629 0.9999 0.043 Uiso 1 1 calc R U . . .
H8B H 1.2016 0.3296 0.9101 0.043 Uiso 1 1 calc R U . . .
C9 C 0.9208(6) 0.2960(3) 0.9305(3) 0.0369(10) Uani 1 1 d . . . . .
H9 H 0.9508 0.2342 0.9519 0.044 Uiso 1 1 calc R U . . .
O10 O 0.7648(4) 0.33380(19) 0.9776(2) 0.0322(7) Uani 1 1 d . . . . .
C11 C 0.6663(6) 0.3942(3) 0.9251(3) 0.0275(8) Uani 1 1 d . . . . .
H11 H 0.5289 0.3917 0.9398 0.033 Uiso 1 1 calc R U . . .
O12 O 0.4268(4) 0.5359(2) 0.9426(2) 0.0340(7) Uani 1 1 d . . . . .
O13 O 0.8717(5) 0.7486(2) 0.9754(3) 0.0456(9) Uani 1 1 d . . . . .
C14 C 0.8505(7) 0.2904(3) 0.8404(3) 0.0384(11) Uani 1 1 d . . . . .
H14 H 0.9533 0.3020 0.7986 0.046 Uiso 1 1 calc R U . . .
O15 O 0.7550(5) 0.2062(2) 0.8253(3) 0.0508(10) Uani 1 1 d . . . . .
C16 C 0.5905(8) 0.2269(4) 0.7778(4) 0.0464(13) Uani 1 1 d . . . . .
O17 O 0.5266(5) 0.3098(2) 0.8132(2) 0.0367(8) Uani 1 1 d . . . . .
C18 C 0.6913(6) 0.3604(3) 0.8350(3) 0.0315(9) Uani 1 1 d . . . . .
H18 H 0.7192 0.4101 0.7942 0.038 Uiso 1 1 calc R U . . .
C19 C 0.4398(9) 0.1566(4) 0.7946(5) 0.0578(16) Uani 1 1 d . . . . .
H19A H 0.4871 0.0970 0.7781 0.087 Uiso 1 1 calc R U . . .
H19B H 0.3263 0.1710 0.7619 0.087 Uiso 1 1 calc R U . . .
H19C H 0.4086 0.1563 0.8547 0.087 Uiso 1 1 calc R U . . .
C20 C 0.6342(10) 0.2395(5) 0.6845(4) 0.0629(17) Uani 1 1 d . . . . .
H20A H 0.7402 0.2816 0.6781 0.094 Uiso 1 1 calc R U . . .
H20B H 0.5226 0.2638 0.6558 0.094 Uiso 1 1 calc R U . . .
H20C H 0.6680 0.1811 0.6596 0.094 Uiso 1 1 calc R U . . .
C21 C -0.1612(10) 0.9962(5) 0.8652(4) 0.0614(16) Uani 1 1 d . . . . .
H21A H -0.2129 1.0581 0.8614 0.074 Uiso 1 1 calc R U . . .
H21B H -0.1797 0.9748 0.9236 0.074 Uiso 1 1 calc R U . . .
Cl22 Cl 0.0820(2) 0.99919(13) 0.84303(10) 0.0645(5) Uani 1 1 d . . . . .
Cl23 Cl -0.2882(2) 0.92521(10) 0.79597(10) 0.0554(4) Uani 1 1 d . . . . .

loop_
_atom_site_aniso_label
_atom_site_aniso_U_11
_atom_site_aniso_U_22
_atom_site_aniso_U_33
_atom_site_aniso_U_23
_atom_site_aniso_U_13
_atom_site_aniso_U_12
N1 0.0153(15) 0.0183(14) 0.0444(18) -0.0045(14) -0.0018(14) 0.0009(12)
C2 0.021(2) 0.0224(18) 0.042(2) -0.0036(16) -0.0025(17) -0.0003(15)
N3 0.0208(18) 0.0190(15) 0.052(2) -0.0035(15) -0.0021(16) -0.0007(13)
C4 0.028(2) 0.0232(18) 0.049(3) -0.0007(18) -0.007(2) -0.0003(17)
C5 0.022(2) 0.0242(19) 0.060(3) -0.0004(19) -0.002(2) -0.0032(16)
C6 0.021(2) 0.0245(19) 0.046(2) 0.0014(18) -0.0007(18) -0.0024(17)
N7 0.023(2) 0.0236(17) 0.055(2) -0.0010(16) 0.0059(17) 0.0023(15)
C8 0.018(2) 0.0250(19) 0.063(3) -0.0042(19) -0.003(2) 0.0021(16)
C9 0.022(2) 0.0222(18) 0.067(3) -0.003(2) -0.003(2) 0.0046(17)
O10 0.0261(16) 0.0230(13) 0.0475(17) 0.0021(13) -0.0012(14) -0.0009(12)
C11 0.0187(18) 0.0197(17) 0.044(2) -0.0024(16) -0.0023(17) 0.0005(15)
O12 0.0186(14) 0.0275(14) 0.0558(19) -0.0052(13) -0.0019(14) 0.0001(11)
O13 0.0370(19) 0.0227(15) 0.077(2) -0.0060(16) -0.0078(18) -0.0052(13)
C14 0.023(2) 0.030(2) 0.062(3) -0.016(2) 0.004(2) 0.0000(18)
O15 0.0342(19) 0.0277(15) 0.090(3) -0.0235(17) -0.0113(19) 0.0024(14)
C16 0.033(3) 0.039(2) 0.067(3) -0.024(2) -0.007(2) 0.000(2)
O17 0.0247(15) 0.0340(16) 0.0514(19) -0.0130(14) -0.0053(14) -0.0013(13)
C18 0.023(2) 0.028(2) 0.043(2) -0.0064(17) -0.0024(18) -0.0026(17)
C19 0.042(3) 0.040(3) 0.092(5) -0.019(3) -0.011(3) -0.004(2)
C20 0.046(3) 0.075(4) 0.068(4) -0.036(3) 0.000(3) -0.005(3)
C21 0.050(4) 0.075(4) 0.059(3) -0.005(3) -0.008(3) 0.005(3)
Cl22 0.0476(8) 0.0874(12) 0.0584(8) -0.0084(8) 0.0053(6) -0.0171(8)
Cl23 0.0520(8) 0.0517(8) 0.0624(8) -0.0015(6) -0.0060(6) -0.0056(6)

loop_
_atom_type_symbol
_atom_type_description
_atom_type_scat_dispersion_real
_atom_type_scat_dispersion_imag
_atom_type_scat_source
C C 0.0181 0.0091 'International Tables Vol C Tables 4.2.6.8 and 6.1.1.4'
H H 0.0000 0.0000 'International Tables Vol C Tables 4.2.6.8 and 6.1.1.4'
N N 0.0311 0.0180 'International Tables Vol C Tables 4.2.6.8 and 6.1.1.4'
O O 0.0492 0.0322 'International Tables Vol C Tables 4.2.6.8 and 6.1.1.4'
Cl Cl 0.3639 0.7018 'International Tables Vol C Tables 4.2.6.8 and 6.1.1.4'

loop_
_geom_angle_atom_site_label_1
_geom_angle_atom_site_label_2
_geom_angle_atom_site_label_3
_geom_angle
_geom_angle_site_symmetry_1
_geom_angle_site_symmetry_3
_geom_angle_publ_flag
C2 N1 C6 122.7(3) . . ?
C2 N1 C11 115.9(3) . . ?
C6 N1 C11 119.7(3) . . ?
O12 C2 N1 124.2(4) . . ?
O12 C2 N3 119.4(4) . . ?
N1 C2 N3 116.4(4) . . ?
C4 N3 C2 126.0(4) . . ?
O13 C4 N3 119.8(4) . . ?
O13 C4 C5 124.4(4) . . ?
N3 C4 C5 115.7(4) . . ?
C4 C5 C6 113.9(4) . . ?
N7 C6 N1 110.2(4) . . ?
N7 C6 C5 108.8(4) . . ?
N1 C6 C5 109.2(4) . . ?
C6 N7 C8 116.6(4) . . ?
N7 C8 C9 109.5(4) . . ?
O10 C9 C8 109.3(4) . . ?
O10 C9 C14 105.1(4) . . ?
C8 C9 C14 112.7(4) . . ?
C11 O10 C9 108.5(3) . . ?
O10 C11 N1 111.4(3) . . ?
O10 C11 C18 106.8(3) . . ?
N1 C11 C18 112.7(4) . . ?
O15 C14 C9 111.0(4) . . ?
O15 C14 C18 103.5(4) . . ?
C9 C14 C18 104.8(4) . . ?
C16 O15 C14 106.6(4) . . ?
O15 C16 O17 103.7(4) . . ?
O15 C16 C19 109.5(5) . . ?
O17 C16 C19 107.5(4) . . ?
O15 C16 C20 112.1(5) . . ?
O17 C16 C20 110.0(5) . . ?
C19 C16 C20 113.4(5) . . ?
C16 O17 C18 106.9(4) . . ?
O17 C18 C11 107.8(4) . . ?
O17 C18 C14 104.8(3) . . ?
C11 C18 C14 104.7(4) . . ?
Cl22 C21 Cl23 112.8(4) . . ?

loop_
_geom_bond_atom_site_label_1
_geom_bond_atom_site_label_2
_geom_bond_distance
_geom_bond_site_symmetry_2
_geom_bond_publ_flag
N1 C2 1.353(5) . ?
N1 C6 1.469(5) . ?
N1 C11 1.477(5) . ?
C2 O12 1.233(5) . ?
C2 N3 1.393(5) . ?
N3 C4 1.355(6) . ?
C4 O13 1.227(6) . ?
C4 C5 1.492(6) . ?
C5 C6 1.521(6) . ?
C6 N7 1.434(6) . ?
N7 C8 1.473(6) . ?
C8 C9 1.516(6) . ?
C9 O10 1.446(6) . ?
C9 C14 1.517(8) . ?
O10 C11 1.408(5) . ?
C11 C18 1.527(6) . ?
C14 O15 1.438(5) . ?
C14 C18 1.534(7) . ?
O15 C16 1.420(7) . ?
C16 O17 1.424(6) . ?
C16 C19 1.513(8) . ?
C16 C20 1.528(9) . ?
O17 C18 1.429(5) . ?
C21 Cl22 1.756(7) . ?
C21 Cl23 1.767(7) . ?

loop_
_geom_torsion_atom_site_label_1
_geom_torsion_atom_site_label_2
_geom_torsion_atom_site_label_3
_geom_torsion_atom_site_label_4
_geom_torsion
_geom_torsion_site_symmetry_1
_geom_torsion_site_symmetry_2
_geom_torsion_site_symmetry_3
_geom_torsion_site_symmetry_4
_geom_torsion_publ_flag
C6 N1 C2 O12 -173.0(4) . . . . ?
C11 N1 C2 O12 -7.6(7) . . . . ?
C6 N1 C2 N3 6.9(6) . . . . ?
C11 N1 C2 N3 172.2(4) . . . . ?
O12 C2 N3 C4 -164.3(4) . . . . ?
N1 C2 N3 C4 15.8(7) . . . . ?
C2 N3 C4 O13 173.5(5) . . . . ?
C2 N3 C4 C5 -4.2(7) . . . . ?
O13 C4 C5 C6 155.1(5) . . . . ?
N3 C4 C5 C6 -27.3(6) . . . . ?
C2 N1 C6 N7 -155.3(4) . . . . ?
C11 N1 C6 N7 39.9(5) . . . . ?
C2 N1 C6 C5 -35.9(6) . . . . ?
C11 N1 C6 C5 159.3(4) . . . . ?
C4 C5 C6 N7 164.9(4) . . . . ?
C4 C5 C6 N1 44.6(5) . . . . ?
N1 C6 N7 C8 -87.2(5) . . . . ?
C5 C6 N7 C8 153.1(4) . . . . ?
C6 N7 C8 C9 76.8(5) . . . . ?
N7 C8 C9 O10 -62.4(5) . . . . ?
N7 C8 C9 C14 54.0(5) . . . . ?
C8 C9 O10 C11 88.2(4) . . . . ?
C14 C9 O10 C11 -33.0(4) . . . . ?
C9 O10 C11 N1 -94.3(4) . . . . ?
C9 O10 C11 C18 29.2(4) . . . . ?
C2 N1 C11 O10 -130.5(4) . . . . ?
C6 N1 C11 O10 35.3(5) . . . . ?
C2 N1 C11 C18 109.4(4) . . . . ?
C6 N1 C11 C18 -84.8(5) . . . . ?
O10 C9 C14 O15 -88.2(4) . . . . ?
C8 C9 C14 O15 152.9(4) . . . . ?
O10 C9 C14 C18 23.0(5) . . . . ?
C8 C9 C14 C18 -95.9(4) . . . . ?
C9 C14 O15 C16 137.1(4) . . . . ?
C18 C14 O15 C16 25.1(5) . . . . ?
C14 O15 C16 O17 -38.1(5) . . . . ?
C14 O15 C16 C19 -152.6(4) . . . . ?
C14 O15 C16 C20 80.5(5) . . . . ?
O15 C16 O17 C18 36.0(5) . . . . ?
C19 C16 O17 C18 152.0(5) . . . . ?
C20 C16 O17 C18 -84.1(5) . . . . ?
C16 O17 C18 C11 -131.2(4) . . . . ?
C16 O17 C18 C14 -20.1(5) . . . . ?
O10 C11 C18 O17 97.9(4) . . . . ?
N1 C11 C18 O17 -139.5(3) . . . . ?
O10 C11 C18 C14 -13.4(4) . . . . ?
N1 C11 C18 C14 109.3(4) . . . . ?
O15 C14 C18 O17 -3.0(5) . . . . ?
C9 C14 C18 O17 -119.5(4) . . . . ?
O15 C14 C18 C11 110.4(4) . . . . ?
C9 C14 C18 C11 -6.1(5) . . . . ?
